data_4069010
loop_
_publ_author_name
'Tsurugi, Hayato'
'Ohno, Takashi'
'Kanayama, Tsuyoshi'
'Arteaga-M\"uller, Roc\'io A.'
'Mashima, Kazushi'

_publ_section_title
;
 Tantalum&#x2212;Benzylidene Complexes Supported by C5Me5and Diazadiene
 Ligands: Synthesis, Kinetic Analysis of the Formation, and Reactive
 Studies
;
_journal_issue 6
_journal_name_full Organometallics
_journal_page_first 1950
_journal_paper_doi 10.1021/om8012019
_journal_volume 28
_journal_year 2009
_chemical_formula_iupac ' ? '
_chemical_formula_moiety 'C24 H25 Cl2 F2 N2 Ta'
_chemical_formula_structural ' ? '
_chemical_formula_sum 'C24 H25 Cl2 F2 N2 Ta'
_chemical_formula_weight 631.31
_chemical_name_common 1a
_chemical_properties_physical ' air-unstable '
_space_group_IT_number 14
_symmetry_cell_setting monoclinic
_symmetry_Int_Tables_number 14
_symmetry_space_group_name_Hall '-P 2ybc'
_symmetry_space_group_name_H-M 'P 1 21/c 1'
_atom_sites_solution_hydrogens geom
_atom_sites_solution_primary direct
_atom_sites_solution_secondary difmap
_cell_angle_alpha 90.00
_cell_angle_beta 97.1810(14)
_cell_angle_gamma 90.00
_cell_formula_units_Z 8
_cell_length_a 20.4000(8)
_cell_length_b 8.9530(4)
_cell_length_c 25.0747(10)
_cell_measurement_reflns_used 73333
_cell_measurement_temperature 120(1)
_cell_measurement_theta_max 27.43
_cell_measurement_theta_min 3.02
_cell_volume 4543.8(3)
_computing_cell_refinement 'RAPID-AUTO (Rigaku, 1998)'
_computing_data_collection 'RAPID-AUTO (Rigaku, 1998)'
_computing_data_reduction 'teXan (Rigaku/MSC, 2004)'
_computing_molecular_graphics 'Ortep-3 (Farrugia, 1997)'
_computing_publication_material 'SHELXL-97 (Sheldrick, 1997) and modified'
_computing_structure_refinement 'SHELXL97 (Sheldrick, 1997)'
_computing_structure_solution 'SIR2004 (Maria et al., 2005)'
_diffrn_ambient_temperature 120(1)
_diffrn_detector_area_resol_mean 10.00
_diffrn_measured_fraction_theta_full 0.996
_diffrn_measured_fraction_theta_max 0.996
_diffrn_measurement_device_details
;
RAPID: Eulerian 3-circle
;
_diffrn_measurement_device_type 'Rigaku RAXIS-RAPID Imaging Plate'
_diffrn_measurement_method \w
_diffrn_radiation_collimation ' 0.8 mm double pinhole '
_diffrn_radiation_detector 'imaging plate'
_diffrn_radiation_monochromator graphite
_diffrn_radiation_source 'normal-focus sealed tube'
_diffrn_radiation_type MoK\a
_diffrn_radiation_wavelength 0.71075
_diffrn_reflns_av_R_equivalents 0.1129
_diffrn_reflns_av_sigmaI/netI 0.0597
_diffrn_reflns_limit_h_max 26
_diffrn_reflns_limit_h_min -26
_diffrn_reflns_limit_k_max 11
_diffrn_reflns_limit_k_min -10
_diffrn_reflns_limit_l_max 32
_diffrn_reflns_limit_l_min -32
_diffrn_reflns_number 103153
_diffrn_reflns_reduction_process 'Lp corrections applied'
_diffrn_reflns_theta_full 27.48
_diffrn_reflns_theta_max 27.48
_diffrn_reflns_theta_min 3.02
_diffrn_source_current 40
_diffrn_source_power 50
_exptl_absorpt_coefficient_mu 5.104
_exptl_absorpt_correction_T_max 0.4284
_exptl_absorpt_correction_T_min 0.1846
_exptl_absorpt_correction_type multi-scan
_exptl_absorpt_process_details '(ABSCOR; Higashi, 1995)'
_exptl_crystal_colour yellow
_exptl_crystal_density_diffrn 1.846
_exptl_crystal_density_method 'not measured'
_exptl_crystal_description platelet
_exptl_crystal_F_000 2464
_exptl_crystal_preparation 'mounted on the CryoLoop with mineral oil and placed in N2 stream at 120(1) K'
_exptl_crystal_recrystallization_method 'crystallization from a solution of **** at ambient temperature'
_exptl_crystal_size_max 0.50
_exptl_crystal_size_mid 0.40
_exptl_crystal_size_min 0.20
_refine_diff_density_max 2.138
_refine_diff_density_min -1.318
_refine_diff_density_rms 0.160
_refine_ls_extinction_method none
_refine_ls_goodness_of_fit_ref 1.032
_refine_ls_hydrogen_treatment constr
_refine_ls_matrix_type full
_refine_ls_number_parameters 559
_refine_ls_number_reflns 10382
_refine_ls_number_restraints 0
_refine_ls_restrained_S_all 1.032
_refine_ls_R_factor_all 0.0388
_refine_ls_R_factor_gt 0.0340
_refine_ls_shift/su_max 0.001
_refine_ls_shift/su_mean 0.000
_refine_ls_structure_factor_coef Fsqd
_refine_ls_weighting_details 'calc w=1/[\s^2^(Fo^2^)+(0.0192P)^2^+4.1169P] where P=(Fo^2^+2Fc^2^)/3'
_refine_ls_weighting_scheme calc
_refine_ls_wR_factor_gt 0.0757
_refine_ls_wR_factor_ref 0.0781
_reflns_number_gt 8988
_reflns_number_total 10382
_reflns_threshold_expression >2sigma(I)
_cod_data_source_file om8012019_si_002.cif
_cod_data_source_block complex1a
_cod_original_cell_volume 4543.7(3)
_cod_original_sg_symbol_Hall ' -P 2ybc '
_cod_original_sg_symbol_H-M P21/c
_cod_database_code 4069010

loop_
_symmetry_equiv_pos_as_xyz
'x, y, z'
'-x, y+1/2, -z+1/2'
'-x, -y, -z'
'x, -y-1/2, z-1/2'

loop_
_atom_site_label
_atom_site_type_symbol
_atom_site_fract_x
_atom_site_fract_y
_atom_site_fract_z
_atom_site_U_iso_or_equiv
_atom_site_adp_type
_atom_site_occupancy
_atom_site_symmetry_multiplicity
_atom_site_calc_flag
_atom_site_refinement_flags
Ta1 Ta -0.421499(6) 0.171737(14) 0.148709(6) 0.01310(5) Uani 1 1 d .
Cl1 Cl -0.45280(4) -0.02957(9) 0.08373(3) 0.01930(18) Uani 1 1 d .
Cl2 Cl -0.35626(4) -0.04027(10) 0.19040(4) 0.0241(2) Uani 1 1 d .
F1 F -0.71544(11) 0.4158(3) -0.02512(9) 0.0370(6) Uani 1 1 d .
F2 F -0.30781(11) 0.3112(2) 0.43229(9) 0.0275(5) Uani 1 1 d .
N1 N -0.51753(13) 0.2383(3) 0.13417(11) 0.0154(6) Uani 1 1 d .
N2 N -0.43386(14) 0.2189(3) 0.22602(11) 0.0161(6) Uani 1 1 d .
C1 C -0.40372(16) 0.4166(4) 0.11193(14) 0.0161(7) Uani 1 1 d .
C2 C -0.39208(17) 0.3103(4) 0.07161(14) 0.0167(7) Uani 1 1 d .
C3 C -0.33659(16) 0.2229(4) 0.09237(14) 0.0181(7) Uani 1 1 d .
C4 C -0.31122(16) 0.2795(4) 0.14401(14) 0.0174(7) Uani 1 1 d .
C5 C -0.35376(17) 0.3978(4) 0.15645(14) 0.0184(7) Uani 1 1 d .
C6 C -0.45299(18) 0.5407(4) 0.10752(15) 0.0240(8) Uani 1 1 d .
H6A H -0.4821 0.5318 0.0735 0.036 Uiso 1 1 calc R
H6B H -0.4298 0.6367 0.1086 0.036 Uiso 1 1 calc R
H6C H -0.4794 0.5349 0.1375 0.036 Uiso 1 1 calc R
C7 C -0.42704(19) 0.2994(4) 0.01554(15) 0.0242(8) Uani 1 1 d .
H7A H -0.4635 0.3715 0.0109 0.036 Uiso 1 1 calc R
H7B H -0.4446 0.1982 0.0092 0.036 Uiso 1 1 calc R
H7C H -0.3959 0.3214 -0.0102 0.036 Uiso 1 1 calc R
C8 C -0.30307(18) 0.1060(4) 0.06274(15) 0.0252(8) Uani 1 1 d .
H8A H -0.3299 0.0846 0.0284 0.038 Uiso 1 1 calc R
H8B H -0.2979 0.0146 0.0844 0.038 Uiso 1 1 calc R
H8C H -0.2595 0.1422 0.0561 0.038 Uiso 1 1 calc R
C9 C -0.24621(17) 0.2323(4) 0.17395(15) 0.0248(8) Uani 1 1 d .
H9A H -0.2386 0.2859 0.2082 0.037 Uiso 1 1 calc R
H9B H -0.2106 0.2555 0.1524 0.037 Uiso 1 1 calc R
H9C H -0.2469 0.1245 0.1808 0.037 Uiso 1 1 calc R
C10 C -0.34326(18) 0.5030(4) 0.20281(14) 0.0238(8) Uani 1 1 d .
H10A H -0.3066 0.4674 0.2287 0.036 Uiso 1 1 calc R
H10B H -0.3835 0.5084 0.2203 0.036 Uiso 1 1 calc R
H10C H -0.3327 0.6025 0.1899 0.036 Uiso 1 1 calc R
C11 C -0.53540(18) 0.1516(4) 0.17533(15) 0.0189(8) Uani 1 1 d .
H11 H -0.5767 0.1012 0.1718 0.023 Uiso 1 1 calc R
C12 C -0.49186(17) 0.1398(4) 0.22175(15) 0.0189(8) Uani 1 1 d .
H12 H -0.5018 0.0777 0.2504 0.023 Uiso 1 1 calc R
C13 C -0.56931(16) 0.2825(4) 0.09261(14) 0.0172(7) Uani 1 1 d .
C14 C -0.61536(16) 0.3898(4) 0.10428(15) 0.0195(8) Uani 1 1 d .
H14 H -0.6122 0.4330 0.1391 0.023 Uiso 1 1 calc R
C15 C -0.66550(17) 0.4329(4) 0.06487(15) 0.0227(8) Uani 1 1 d .
H15 H -0.6972 0.5052 0.0723 0.027 Uiso 1 1 calc R
C16 C -0.66846(18) 0.3691(4) 0.01471(16) 0.0253(9) Uani 1 1 d .
C17 C -0.62509(17) 0.2602(4) 0.00256(15) 0.0235(8) Uani 1 1 d .
H17 H -0.6291 0.2164 -0.0322 0.028 Uiso 1 1 calc R
C18 C -0.57559(18) 0.2163(4) 0.04213(15) 0.0216(8) Uani 1 1 d .
H18 H -0.5456 0.1402 0.0347 0.026 Uiso 1 1 calc R
C19 C -0.40064(17) 0.2414(4) 0.27916(13) 0.0161(7) Uani 1 1 d .
C20 C -0.43764(17) 0.2775(4) 0.32057(14) 0.0172(7) Uani 1 1 d .
H20 H -0.4843 0.2866 0.3133 0.021 Uiso 1 1 calc R
C21 C -0.40652(18) 0.2999(4) 0.37228(15) 0.0208(8) Uani 1 1 d .
H21 H -0.4314 0.3231 0.4007 0.025 Uiso 1 1 calc R
C22 C -0.33879(18) 0.2879(4) 0.38164(14) 0.0198(8) Uani 1 1 d .
C23 C -0.30065(18) 0.2509(4) 0.34149(14) 0.0230(8) Uani 1 1 d .
H23 H -0.2540 0.2424 0.3490 0.028 Uiso 1 1 calc R
C24 C -0.33258(18) 0.2265(4) 0.28992(14) 0.0218(8) Uani 1 1 d .
H24 H -0.3076 0.1995 0.2619 0.026 Uiso 1 1 calc R
Ta2 Ta 0.091047(7) 0.170224(15) 0.162164(6) 0.01414(5) Uani 1 1 d .
Cl3 Cl 0.06168(4) -0.03872(9) 0.10008(4) 0.02106(19) Uani 1 1 d .
Cl4 Cl 0.15730(4) -0.03531(10) 0.20749(4) 0.0249(2) Uani 1 1 d .
F3 F -0.19591(11) 0.4030(3) -0.02075(9) 0.0388(6) Uani 1 1 d .
F4 F 0.19528(11) 0.3479(2) 0.44456(9) 0.0307(5) Uani 1 1 d .
N3 N -0.00491(14) 0.2343(3) 0.14536(11) 0.0174(6) Uani 1 1 d .
N4 N 0.07638(14) 0.2238(3) 0.23846(11) 0.0173(6) Uani 1 1 d .
C25 C 0.10760(17) 0.4106(4) 0.12027(14) 0.0194(8) Uani 1 1 d .
C26 C 0.12309(18) 0.2980(4) 0.08325(15) 0.0191(8) Uani 1 1 d .
C27 C 0.17848(18) 0.2175(4) 0.10811(15) 0.0201(8) Uani 1 1 d .
C28 C 0.20076(17) 0.2830(4) 0.15858(14) 0.0197(8) Uani 1 1 d .
C29 C 0.15538(17) 0.4003(4) 0.16703(14) 0.0199(8) Uani 1 1 d .
C30 C 0.05798(18) 0.5331(4) 0.11062(15) 0.0254(8) Uani 1 1 d .
H30A H 0.0308 0.5171 0.0760 0.038 Uiso 1 1 calc R
H30B H 0.0809 0.6292 0.1101 0.038 Uiso 1 1 calc R
H30C H 0.0296 0.5333 0.1394 0.038 Uiso 1 1 calc R
C31 C 0.0924(2) 0.2787(4) 0.02610(15) 0.0254(8) Uani 1 1 d .
H31A H 0.0548 0.3470 0.0186 0.038 Uiso 1 1 calc R
H31B H 0.0771 0.1755 0.0205 0.038 Uiso 1 1 calc R
H31C H 0.1252 0.3009 0.0018 0.038 Uiso 1 1 calc R
C32 C 0.21443(18) 0.0948(4) 0.08238(16) 0.0275(9) Uani 1 1 d .
H32A H 0.1896 0.0678 0.0477 0.041 Uiso 1 1 calc R
H32B H 0.2185 0.0072 0.1060 0.041 Uiso 1 1 calc R
H32C H 0.2585 0.1298 0.0767 0.041 Uiso 1 1 calc R
C33 C 0.26428(18) 0.2446(5) 0.19133(16) 0.0291(9) Uani 1 1 d .
H33A H 0.2692 0.3039 0.2244 0.044 Uiso 1 1 calc R
H33B H 0.3009 0.2663 0.1708 0.044 Uiso 1 1 calc R
H33C H 0.2645 0.1381 0.2004 0.044 Uiso 1 1 calc R
C34 C 0.1612(2) 0.5124(4) 0.21199(15) 0.0292(9) Uani 1 1 d .
H34A H 0.1227 0.5786 0.2076 0.044 Uiso 1 1 calc R
H34B H 0.2015 0.5716 0.2112 0.044 Uiso 1 1 calc R
H34C H 0.1633 0.4600 0.2465 0.044 Uiso 1 1 calc R
C35 C -0.02445(19) 0.1512(4) 0.18690(15) 0.0201(8) Uani 1 1 d .
H35 H -0.0658 0.1012 0.1832 0.024 Uiso 1 1 calc R
C36 C 0.01824(17) 0.1434(4) 0.23403(15) 0.0188(8) Uani 1 1 d .
H36 H 0.0077 0.0835 0.2631 0.023 Uiso 1 1 calc R
C37 C -0.05504(17) 0.2758(4) 0.10247(14) 0.0184(7) Uani 1 1 d .
C38 C -0.10177(17) 0.3830(4) 0.11186(15) 0.0217(8) Uani 1 1 d .
H38 H -0.1007 0.4268 0.1465 0.026 Uiso 1 1 calc R
C39 C -0.14993(18) 0.4260(4) 0.07067(15) 0.0260(9) Uani 1 1 d .
H39 H -0.1818 0.4996 0.0765 0.031 Uiso 1 1 calc R
C40 C -0.15040(19) 0.3593(4) 0.02100(16) 0.0249(8) Uani 1 1 d .
C41 C -0.10674(19) 0.2497(4) 0.01122(15) 0.0269(9) Uani 1 1 d .
H41 H -0.1093 0.2033 -0.0230 0.032 Uiso 1 1 calc R
C42 C -0.05868(18) 0.2082(4) 0.05264(15) 0.0243(8) Uani 1 1 d .
H42 H -0.0279 0.1323 0.0467 0.029 Uiso 1 1 calc R
C43 C 0.10755(17) 0.2527(4) 0.29173(14) 0.0174(7) Uani 1 1 d .
C44 C 0.06885(17) 0.2912(4) 0.33181(14) 0.0186(7) Uani 1 1 d .
H44 H 0.0222 0.2962 0.3236 0.022 Uiso 1 1 calc R
C45 C 0.09845(19) 0.3222(4) 0.38373(15) 0.0220(8) Uani 1 1 d .
H45 H 0.0724 0.3479 0.4112 0.026 Uiso 1 1 calc R
C46 C 0.16593(19) 0.3150(4) 0.39432(15) 0.0218(8) Uani 1 1 d .
C47 C 0.20542(18) 0.2742(4) 0.35565(15) 0.0238(8) Uani 1 1 d .
H47 H 0.2521 0.2688 0.3642 0.029 Uiso 1 1 calc R
C48 C 0.17574(18) 0.2413(4) 0.30426(15) 0.0231(8) Uani 1 1 d .
H48 H 0.2020 0.2109 0.2775 0.028 Uiso 1 1 calc R

loop_
_atom_site_aniso_label
_atom_site_aniso_U_11
_atom_site_aniso_U_22
_atom_site_aniso_U_33
_atom_site_aniso_U_23
_atom_site_aniso_U_13
_atom_site_aniso_U_12
Ta1 0.01291(8) 0.01326(9) 0.01336(9) 0.00062(5) 0.00251(6) 0.00096(5)
Cl1 0.0193(4) 0.0163(4) 0.0227(4) -0.0043(3) 0.0040(3) -0.0002(3)
Cl2 0.0259(5) 0.0214(4) 0.0247(5) 0.0056(4) 0.0020(4) 0.0076(4)
F1 0.0317(13) 0.0423(14) 0.0323(14) -0.0068(11) -0.0150(10) 0.0146(11)
F2 0.0309(13) 0.0340(13) 0.0169(12) 0.0003(9) -0.0002(9) -0.0040(10)
N1 0.0148(14) 0.0136(14) 0.0175(15) -0.0022(12) 0.0010(11) 0.0006(11)
N2 0.0179(15) 0.0167(14) 0.0137(15) 0.0029(12) 0.0015(12) 0.0001(12)
C1 0.0157(17) 0.0123(16) 0.0205(18) 0.0031(14) 0.0033(14) -0.0032(13)
C2 0.0182(18) 0.0179(18) 0.0140(18) 0.0034(14) 0.0019(14) -0.0044(14)
C3 0.0181(18) 0.0186(17) 0.0186(19) 0.0019(15) 0.0067(15) -0.0010(15)
C4 0.0160(17) 0.0201(18) 0.0165(18) 0.0061(15) 0.0032(14) -0.0022(14)
C5 0.0216(18) 0.0197(19) 0.0140(18) 0.0038(15) 0.0026(14) -0.0058(15)
C6 0.027(2) 0.0147(18) 0.031(2) 0.0023(16) 0.0033(16) 0.0012(15)
C7 0.030(2) 0.028(2) 0.0148(19) 0.0032(16) 0.0026(16) -0.0048(17)
C8 0.0223(19) 0.030(2) 0.025(2) 0.0001(17) 0.0104(16) 0.0039(16)
C9 0.0184(19) 0.033(2) 0.023(2) 0.0034(17) 0.0033(15) 0.0006(16)
C10 0.027(2) 0.0219(19) 0.022(2) -0.0006(16) -0.0011(16) -0.0051(16)
C11 0.0181(18) 0.0169(18) 0.023(2) -0.0002(15) 0.0075(15) -0.0010(14)
C12 0.0191(18) 0.0203(18) 0.0188(19) 0.0016(15) 0.0078(15) -0.0005(15)
C13 0.0131(17) 0.0140(16) 0.025(2) 0.0015(15) 0.0025(14) -0.0012(14)
C14 0.0179(18) 0.0170(18) 0.024(2) -0.0048(15) 0.0028(15) -0.0002(14)
C15 0.0164(18) 0.0207(19) 0.030(2) -0.0051(16) -0.0014(15) 0.0031(15)
C16 0.0197(19) 0.025(2) 0.028(2) 0.0001(18) -0.0075(16) -0.0020(16)
C17 0.0222(19) 0.026(2) 0.022(2) -0.0064(16) -0.0010(15) 0.0043(16)
C18 0.0210(19) 0.0211(18) 0.022(2) -0.0026(16) 0.0014(15) 0.0037(15)
C19 0.0193(18) 0.0154(17) 0.0133(17) 0.0024(14) 0.0011(14) -0.0006(14)
C20 0.0174(17) 0.0154(17) 0.0192(18) 0.0024(15) 0.0042(14) 0.0032(14)
C21 0.028(2) 0.0168(18) 0.0182(19) 0.0018(15) 0.0044(16) 0.0018(15)
C22 0.027(2) 0.0181(18) 0.0145(18) 0.0035(15) 0.0011(15) -0.0038(15)
C23 0.0163(18) 0.030(2) 0.022(2) 0.0030(16) -0.0006(15) 0.0019(16)
C24 0.0241(19) 0.026(2) 0.0170(19) -0.0027(16) 0.0085(15) 0.0012(16)
Ta2 0.01501(8) 0.01292(9) 0.01518(9) 0.00060(5) 0.00464(6) 0.00068(5)
Cl3 0.0228(4) 0.0158(4) 0.0253(5) -0.0042(4) 0.0059(4) -0.0001(3)
Cl4 0.0269(5) 0.0213(5) 0.0265(5) 0.0057(4) 0.0043(4) 0.0064(4)
F3 0.0323(13) 0.0464(15) 0.0336(14) -0.0072(12) -0.0117(11) 0.0126(12)
F4 0.0298(13) 0.0441(14) 0.0173(12) -0.0005(10) 0.0001(10) -0.0072(10)
N3 0.0208(15) 0.0135(14) 0.0178(16) -0.0009(12) 0.0020(12) 0.0013(12)
N4 0.0163(15) 0.0194(15) 0.0166(15) 0.0021(13) 0.0032(12) -0.0008(12)
C25 0.0204(18) 0.0166(18) 0.0224(19) 0.0018(15) 0.0074(15) -0.0038(14)
C26 0.0208(19) 0.0192(18) 0.0185(19) 0.0039(15) 0.0071(15) -0.0037(15)
C27 0.0197(18) 0.0197(18) 0.023(2) 0.0032(16) 0.0096(15) -0.0003(15)
C28 0.0193(18) 0.0217(18) 0.0190(19) 0.0048(16) 0.0062(15) -0.0037(15)
C29 0.0233(19) 0.0200(19) 0.0177(18) 0.0032(15) 0.0082(15) -0.0063(15)
C30 0.031(2) 0.0172(18) 0.029(2) 0.0024(16) 0.0108(17) 0.0013(16)
C31 0.036(2) 0.0230(19) 0.019(2) 0.0033(17) 0.0081(17) 0.0002(17)
C32 0.027(2) 0.027(2) 0.031(2) 0.0011(18) 0.0142(17) 0.0063(17)
C33 0.0188(19) 0.041(2) 0.028(2) 0.0065(19) 0.0047(16) -0.0040(17)
C34 0.036(2) 0.025(2) 0.027(2) -0.0041(17) 0.0039(17) -0.0089(17)
C35 0.0209(19) 0.0185(18) 0.023(2) -0.0031(15) 0.0090(16) 0.0005(14)
C36 0.0172(18) 0.0196(18) 0.021(2) 0.0016(15) 0.0088(15) -0.0011(14)
C37 0.0168(18) 0.0181(18) 0.0207(19) 0.0002(15) 0.0037(14) -0.0014(14)
C38 0.0207(19) 0.0201(19) 0.024(2) -0.0063(16) 0.0027(15) -0.0007(15)
C39 0.0205(19) 0.024(2) 0.033(2) -0.0054(17) -0.0011(16) 0.0051(16)
C40 0.022(2) 0.025(2) 0.026(2) -0.0002(17) -0.0028(16) 0.0000(16)
C41 0.030(2) 0.031(2) 0.020(2) -0.0069(17) 0.0014(16) 0.0043(17)
C42 0.0214(19) 0.0254(19) 0.026(2) -0.0025(17) 0.0016(16) 0.0057(16)
C43 0.0220(18) 0.0134(17) 0.0170(18) 0.0018(14) 0.0034(14) -0.0023(14)
C44 0.0188(18) 0.0185(17) 0.0190(19) 0.0019(15) 0.0051(14) 0.0023(14)
C45 0.028(2) 0.0201(19) 0.020(2) 0.0019(14) 0.0080(16) 0.0022(15)
C46 0.028(2) 0.0213(19) 0.0155(19) 0.0040(14) -0.0002(16) -0.0046(15)
C47 0.0185(18) 0.029(2) 0.024(2) 0.0023(17) 0.0015(15) -0.0033(16)
C48 0.0220(19) 0.027(2) 0.021(2) 0.0021(16) 0.0067(15) -0.0010(16)

loop_
_atom_type_symbol
_atom_type_description
_atom_type_scat_dispersion_real
_atom_type_scat_dispersion_imag
_atom_type_scat_source
C C 0.0033 0.0016 'International Tables Vol C Tables 4.2.6.8 and 6.1.1.4'
H H 0.0000 0.0000 'International Tables Vol C Tables 4.2.6.8 and 6.1.1.4'
Cl Cl 0.1484 0.1585 'International Tables Vol C Tables 4.2.6.8 and 6.1.1.4'
F F 0.0171 0.0103 'International Tables Vol C Tables 4.2.6.8 and 6.1.1.4'
Ta Ta -0.7052 6.5227 'International Tables Vol C Tables 4.2.6.8 and 6.1.1.4'
N N 0.0061 0.0033 'International Tables Vol C Tables 4.2.6.8 and 6.1.1.4'

loop_
_geom_angle_atom_site_label_1
_geom_angle_atom_site_label_2
_geom_angle_atom_site_label_3
_geom_angle
N2 Ta1 N1 83.03(11)
N2 Ta1 C3 134.72(12)
N1 Ta1 C3 125.79(11)
N2 Ta1 C1 102.57(11)
N1 Ta1 C1 81.58(11)
C3 Ta1 C1 56.81(12)
N2 Ta1 C2 136.43(11)
N1 Ta1 C2 92.05(11)
C3 Ta1 C2 34.08(11)
C1 Ta1 C2 34.23(11)
N2 Ta1 C5 83.59(11)
N1 Ta1 C5 107.07(11)
C3 Ta1 C5 56.57(12)
C1 Ta1 C5 34.03(11)
C2 Ta1 C5 56.51(11)
N2 Ta1 Cl1 137.05(8)
N1 Ta1 Cl1 86.07(8)
C3 Ta1 Cl1 84.10(9)
C1 Ta1 Cl1 116.72(8)
C2 Ta1 Cl1 85.23(8)
C5 Ta1 Cl1 139.16(8)
N2 Ta1 C4 100.79(11)
N1 Ta1 C4 137.77(11)
C3 Ta1 C4 33.99(11)
C1 Ta1 C4 56.40(11)
C2 Ta1 C4 56.31(11)
C5 Ta1 C4 33.82(11)
Cl1 Ta1 C4 114.72(9)
N2 Ta1 Cl2 83.14(8)
N1 Ta1 Cl2 139.01(8)
C3 Ta1 Cl2 90.31(9)
C1 Ta1 Cl2 139.18(8)
C2 Ta1 Cl2 123.62(9)
C5 Ta1 Cl2 109.44(8)
Cl1 Ta1 Cl2 78.41(3)
C4 Ta1 Cl2 82.79(8)
N2 Ta1 C12 33.56(11)
N1 Ta1 C12 62.19(11)
C3 Ta1 C12 168.10(12)
C1 Ta1 C12 120.89(11)
C2 Ta1 C12 150.22(12)
C5 Ta1 C12 114.23(12)
Cl1 Ta1 C12 106.16(8)
C4 Ta1 C12 134.14(12)
Cl2 Ta1 C12 85.98(9)
N2 Ta1 C11 61.98(12)
N1 Ta1 C11 33.33(11)
C3 Ta1 C11 158.20(12)
C1 Ta1 C11 110.78(11)
C2 Ta1 C11 125.29(12)
C5 Ta1 C11 124.95(11)
Cl1 Ta1 C11 87.20(9)
C4 Ta1 C11 157.59(12)
Cl2 Ta1 C11 107.48(8)
C12 Ta1 C11 32.08(12)
C11 N1 C13 117.2(3)
C11 N1 Ta1 92.3(2)
C13 N1 Ta1 144.1(2)
C12 N2 C19 116.7(3)
C12 N2 Ta1 91.5(2)
C19 N2 Ta1 144.8(2)
C5 C1 C2 108.1(3)
C5 C1 C6 123.7(3)
C2 C1 C6 127.8(3)
C5 C1 Ta1 73.82(19)
C2 C1 Ta1 73.33(19)
C6 C1 Ta1 124.7(2)
C3 C2 C1 107.6(3)
C3 C2 C7 124.9(3)
C1 C2 C7 127.3(3)
C3 C2 Ta1 72.09(19)
C1 C2 Ta1 72.44(19)
C7 C2 Ta1 125.2(2)
C2 C3 C4 108.6(3)
C2 C3 C8 126.6(3)
C4 C3 C8 124.2(3)
C2 C3 Ta1 73.83(19)
C4 C3 Ta1 75.01(19)
C8 C3 Ta1 124.3(2)
C3 C4 C5 107.5(3)
C3 C4 C9 123.5(3)
C5 C4 C9 128.5(3)
C3 C4 Ta1 71.00(19)
C5 C4 Ta1 72.33(19)
C9 C4 Ta1 128.4(2)
C1 C5 C4 108.1(3)
C1 C5 C10 123.7(3)
C4 C5 C10 127.4(3)
C1 C5 Ta1 72.15(19)
C4 C5 Ta1 73.84(19)
C10 C5 Ta1 127.6(2)
C1 C6 H6A 109.5
C1 C6 H6B 109.5
H6A C6 H6B 109.5
C1 C6 H6C 109.5
H6A C6 H6C 109.5
H6B C6 H6C 109.5
C2 C7 H7A 109.5
C2 C7 H7B 109.5
H7A C7 H7B 109.5
C2 C7 H7C 109.5
H7A C7 H7C 109.5
H7B C7 H7C 109.5
C3 C8 H8A 109.5
C3 C8 H8B 109.5
H8A C8 H8B 109.5
C3 C8 H8C 109.5
H8A C8 H8C 109.5
H8B C8 H8C 109.5
C4 C9 H9A 109.5
C4 C9 H9B 109.5
H9A C9 H9B 109.5
C4 C9 H9C 109.5
H9A C9 H9C 109.5
H9B C9 H9C 109.5
C5 C10 H10A 109.5
C5 C10 H10B 109.5
H10A C10 H10B 109.5
C5 C10 H10C 109.5
H10A C10 H10C 109.5
H10B C10 H10C 109.5
N1 C11 C12 118.3(3)
N1 C11 Ta1 54.39(17)
C12 C11 Ta1 73.1(2)
N1 C11 H11 120.9
C12 C11 H11 120.9
Ta1 C11 H11 148.4
N2 C12 C11 119.0(3)
N2 C12 Ta1 54.90(17)
C11 C12 Ta1 74.9(2)
N2 C12 H12 120.5
C11 C12 H12 120.5
Ta1 C12 H12 145.5
C18 C13 C14 119.7(3)
C18 C13 N1 121.1(3)
C14 C13 N1 119.2(3)
C15 C14 C13 119.8(3)
C15 C14 H14 120.1
C13 C14 H14 120.1
C16 C15 C14 118.7(3)
C16 C15 H15 120.6
C14 C15 H15 120.6
F1 C16 C17 117.9(3)
F1 C16 C15 119.3(3)
C17 C16 C15 122.7(3)
C16 C17 C18 118.4(3)
C16 C17 H17 120.8
C18 C17 H17 120.8
C17 C18 C13 120.6(3)
C17 C18 H18 119.7
C13 C18 H18 119.7
C24 C19 C20 119.9(3)
C24 C19 N2 120.9(3)
C20 C19 N2 119.2(3)
C21 C20 C19 120.2(3)
C21 C20 H20 119.9
C19 C20 H20 119.9
C22 C21 C20 118.8(3)
C22 C21 H21 120.6
C20 C21 H21 120.6
F2 C22 C21 119.1(3)
F2 C22 C23 118.5(3)
C21 C22 C23 122.5(3)
C22 C23 C24 118.2(3)
C22 C23 H23 120.9
C24 C23 H23 120.9
C19 C24 C23 120.5(3)
C19 C24 H24 119.8
C23 C24 H24 119.8
N4 Ta2 N3 82.95(11)
N4 Ta2 C27 134.07(12)
N3 Ta2 C27 126.53(12)
N4 Ta2 C25 104.03(12)
N3 Ta2 C25 80.96(11)
C27 Ta2 C25 56.64(12)
N4 Ta2 C29 83.99(11)
N3 Ta2 C29 105.68(12)
C27 Ta2 C29 56.48(12)
C25 Ta2 C29 34.15(11)
N4 Ta2 C26 137.58(12)
N3 Ta2 C26 92.75(12)
C27 Ta2 C26 33.95(12)
C25 Ta2 C26 34.13(12)
C29 Ta2 C26 56.51(12)
N4 Ta2 Cl3 136.31(8)
N3 Ta2 Cl3 86.07(8)
C27 Ta2 Cl3 85.20(9)
C25 Ta2 Cl3 115.77(9)
C29 Ta2 Cl3 139.60(8)
C26 Ta2 Cl3 84.96(9)
N4 Ta2 C28 100.31(12)
N3 Ta2 C28 136.99(12)
C27 Ta2 C28 33.77(12)
C25 Ta2 C28 56.47(12)
C29 Ta2 C28 33.96(12)
C26 Ta2 C28 56.18(12)
Cl3 Ta2 C28 116.01(9)
N4 Ta2 Cl4 83.06(8)
N3 Ta2 Cl4 139.63(8)
C27 Ta2 Cl4 89.35(9)
C25 Ta2 Cl4 139.27(8)
C29 Ta2 Cl4 110.23(9)
C26 Ta2 Cl4 122.27(9)
Cl3 Ta2 Cl4 78.51(3)
C28 Ta2 Cl4 82.83(9)
N4 Ta2 C36 33.70(11)
N3 Ta2 C36 62.00(12)
C27 Ta2 C36 167.53(12)
C25 Ta2 C36 121.70(11)
C29 Ta2 C36 114.34(11)
C26 Ta2 C36 151.23(12)
Cl3 Ta2 C36 105.37(8)
C28 Ta2 C36 133.86(12)
Cl4 Ta2 C36 86.37(9)
N4 Ta2 C35 62.02(12)
N3 Ta2 C35 33.18(12)
C27 Ta2 C35 158.86(13)
C25 Ta2 C35 110.52(11)
C29 Ta2 C35 124.05(11)
C26 Ta2 C35 125.78(12)
Cl3 Ta2 C35 86.74(8)
C28 Ta2 C35 156.68(12)
Cl4 Ta2 C35 108.13(9)
C36 Ta2 C35 32.01(12)
C35 N3 C37 117.3(3)
C35 N3 Ta2 93.0(2)
C37 N3 Ta2 143.6(2)
C36 N4 C43 116.6(3)
C36 N4 Ta2 91.6(2)
C43 N4 Ta2 145.3(2)
C29 C25 C26 107.6(3)
C29 C25 C30 124.0(3)
C26 C25 C30 127.8(3)
C29 C25 Ta2 72.94(19)
C26 C25 Ta2 73.22(19)
C30 C25 Ta2 126.3(2)
C27 C26 C25 107.5(3)
C27 C26 C31 125.2(3)
C25 C26 C31 126.9(3)
C27 C26 Ta2 71.7(2)
C25 C26 Ta2 72.7(2)
C31 C26 Ta2 126.7(2)
C26 C27 C28 109.3(3)
C26 C27 C32 125.8(4)
C28 C27 C32 124.3(3)
C26 C27 Ta2 74.4(2)
C28 C27 Ta2 75.4(2)
C32 C27 Ta2 123.1(2)
C27 C28 C29 107.1(3)
C27 C28 C33 123.9(3)
C29 C28 C33 128.6(3)
C27 C28 Ta2 70.8(2)
C29 C28 Ta2 71.86(19)
C33 C28 Ta2 128.1(2)
C25 C29 C28 108.2(3)
C25 C29 C34 123.6(3)
C28 C29 C34 127.4(3)
C25 C29 Ta2 72.91(19)
C28 C29 Ta2 74.2(2)
C34 C29 Ta2 126.4(2)
C25 C30 H30A 109.5
C25 C30 H30B 109.5
H30A C30 H30B 109.5
C25 C30 H30C 109.5
H30A C30 H30C 109.5
H30B C30 H30C 109.5
C26 C31 H31A 109.5
C26 C31 H31B 109.5
H31A C31 H31B 109.5
C26 C31 H31C 109.5
H31A C31 H31C 109.5
H31B C31 H31C 109.5
C27 C32 H32A 109.5
C27 C32 H32B 109.5
H32A C32 H32B 109.5
C27 C32 H32C 109.5
H32A C32 H32C 109.5
H32B C32 H32C 109.5
C28 C33 H33A 109.5
C28 C33 H33B 109.5
H33A C33 H33B 109.5
C28 C33 H33C 109.5
H33A C33 H33C 109.5
H33B C33 H33C 109.5
C29 C34 H34A 109.5
C29 C34 H34B 109.5
H34A C34 H34B 109.5
C29 C34 H34C 109.5
H34A C34 H34C 109.5
H34B C34 H34C 109.5
N3 C35 C36 117.6(3)
N3 C35 Ta2 53.79(17)
C36 C35 Ta2 72.8(2)
N3 C35 H35 121.2
C36 C35 H35 121.2
Ta2 C35 H35 148.8
C35 C36 N4 119.1(3)
C35 C36 Ta2 75.2(2)
N4 C36 Ta2 54.72(17)
C35 C36 H36 120.4
N4 C36 H36 120.4
Ta2 C36 H36 145.3
C42 C37 C38 119.6(3)
C42 C37 N3 121.1(3)
C38 C37 N3 119.3(3)
C39 C38 C37 120.0(3)
C39 C38 H38 120.0
C37 C38 H38 120.0
C40 C39 C38 118.4(3)
C40 C39 H39 120.8
C38 C39 H39 120.8
F3 C40 C41 117.6(3)
F3 C40 C39 119.7(3)
C41 C40 C39 122.8(4)
C40 C41 C42 118.2(4)
C40 C41 H41 120.9
C42 C41 H41 120.9
C37 C42 C41 120.8(3)
C37 C42 H42 119.6
C41 C42 H42 119.6
C48 C43 C44 119.7(3)
C48 C43 N4 120.9(3)
C44 C43 N4 119.5(3)
C45 C44 C43 120.3(3)
C45 C44 H44 119.9
C43 C44 H44 119.9
C46 C45 C44 118.6(3)
C46 C45 H45 120.7
C44 C45 H45 120.7
F4 C46 C45 119.0(3)
F4 C46 C47 118.6(3)
C45 C46 C47 122.3(4)
C46 C47 C48 118.9(3)
C46 C47 H47 120.6
C48 C47 H47 120.6
C47 C48 C43 120.2(3)
C47 C48 H48 119.9
C43 C48 H48 119.9

loop_
_geom_bond_atom_site_label_1
_geom_bond_atom_site_label_2
_geom_bond_distance
Ta1 N2 2.030(3)
Ta1 N1 2.036(3)
Ta1 C3 2.412(3)
Ta1 C1 2.423(3)
Ta1 C2 2.434(3)
Ta1 C5 2.445(3)
Ta1 Cl1 2.4598(8)
Ta1 C4 2.464(3)
Ta1 Cl2 2.4736(8)
Ta1 C12 2.481(4)
Ta1 C11 2.503(4)
F1 C16 1.361(4)
F2 C22 1.362(4)
N1 C11 1.376(4)
N1 C13 1.443(4)
N2 C12 1.372(4)
N2 C19 1.431(4)
C1 C5 1.424(5)
C1 C2 1.430(5)
C1 C6 1.493(5)
C2 C3 1.420(5)
C2 C7 1.498(5)
C3 C4 1.426(5)
C3 C8 1.498(5)
C4 C5 1.428(5)
C4 C9 1.501(5)
C5 C10 1.491(5)
C6 H6A 0.9800
C6 H6B 0.9800
C6 H6C 0.9800
C7 H7A 0.9800
C7 H7B 0.9800
C7 H7C 0.9800
C8 H8A 0.9800
C8 H8B 0.9800
C8 H8C 0.9800
C9 H9A 0.9800
C9 H9B 0.9800
C9 H9C 0.9800
C10 H10A 0.9800
C10 H10B 0.9800
C10 H10C 0.9800
C11 C12 1.377(5)
C11 H11 0.9500
C12 H12 0.9500
C13 C18 1.389(5)
C13 C14 1.400(5)
C14 C15 1.385(5)
C14 H14 0.9500
C15 C16 1.376(5)
C15 H15 0.9500
C16 C17 1.375(5)
C17 C18 1.381(5)
C17 H17 0.9500
C18 H18 0.9500
C19 C24 1.387(5)
C19 C20 1.396(5)
C20 C21 1.385(5)
C20 H20 0.9500
C21 C22 1.376(5)
C21 H21 0.9500
C22 C23 1.387(5)
C23 C24 1.390(5)
C23 H23 0.9500
C24 H24 0.9500
Ta2 N4 2.030(3)
Ta2 N3 2.033(3)
Ta2 C27 2.409(3)
Ta2 C25 2.437(3)
Ta2 C29 2.437(3)
Ta2 C26 2.444(3)
Ta2 Cl3 2.4594(8)
Ta2 C28 2.467(3)
Ta2 Cl4 2.4740(9)
Ta2 C36 2.486(3)
Ta2 C35 2.516(4)
F3 C40 1.367(4)
F4 C46 1.358(4)
N3 C35 1.379(5)
N3 C37 1.437(4)
N4 C36 1.380(4)
N4 C43 1.430(4)
C25 C29 1.431(5)
C25 C26 1.432(5)
C25 C30 1.491(5)
C26 C27 1.417(5)
C26 C31 1.500(5)
C27 C28 1.417(5)
C27 C32 1.509(5)
C28 C29 1.433(5)
C28 C33 1.485(5)
C29 C34 1.503(5)
C30 H30A 0.9800
C30 H30B 0.9800
C30 H30C 0.9800
C31 H31A 0.9800
C31 H31B 0.9800
C31 H31C 0.9800
C32 H32A 0.9800
C32 H32B 0.9800
C32 H32C 0.9800
C33 H33A 0.9800
C33 H33B 0.9800
C33 H33C 0.9800
C34 H34A 0.9800
C34 H34B 0.9800
C34 H34C 0.9800
C35 C36 1.379(5)
C35 H35 0.9500
C36 H36 0.9500
C37 C42 1.382(5)
C37 C38 1.394(5)
C38 C39 1.388(5)
C38 H38 0.9500
C39 C40 1.380(5)
C39 H39 0.9500
C40 C41 1.368(5)
C41 C42 1.387(5)
C41 H41 0.9500
C42 H42 0.9500
C43 C48 1.391(5)
C43 C44 1.396(5)
C44 C45 1.393(5)
C44 H44 0.9500
C45 C46 1.371(5)
C45 H45 0.9500
C46 C47 1.385(5)
C47 C48 1.385(5)
C47 H47 0.9500
C48 H48 0.9500

loop_
_geom_torsion_atom_site_label_1
_geom_torsion_atom_site_label_2
_geom_torsion_atom_site_label_3
_geom_torsion_atom_site_label_4
_geom_torsion
N2 Ta1 N1 C11 -47.5(2)
C3 Ta1 N1 C11 170.7(2)
C1 Ta1 N1 C11 -151.4(2)
C2 Ta1 N1 C11 175.9(2)
C5 Ta1 N1 C11 -128.6(2)
Cl1 Ta1 N1 C11 90.9(2)
C4 Ta1 N1 C11 -145.9(2)
Cl2 Ta1 N1 C11 23.6(3)
C12 Ta1 N1 C11 -19.7(2)
N2 Ta1 N1 C13 165.7(4)
C3 Ta1 N1 C13 23.9(4)
C1 Ta1 N1 C13 61.8(4)
C2 Ta1 N1 C13 29.1(4)
C5 Ta1 N1 C13 84.6(4)
Cl1 Ta1 N1 C13 -55.9(4)
C4 Ta1 N1 C13 67.3(4)
Cl2 Ta1 N1 C13 -123.2(3)
C12 Ta1 N1 C13 -166.5(4)
C11 Ta1 N1 C13 -146.8(5)
N1 Ta1 N2 C12 48.3(2)
C3 Ta1 N2 C12 -176.66(19)
C1 Ta1 N2 C12 128.0(2)
C2 Ta1 N2 C12 133.9(2)
C5 Ta1 N2 C12 156.4(2)
Cl1 Ta1 N2 C12 -28.3(3)
C4 Ta1 N2 C12 -174.3(2)
Cl2 Ta1 N2 C12 -93.1(2)
C11 Ta1 N2 C12 20.9(2)
N1 Ta1 N2 C19 -167.0(4)
C3 Ta1 N2 C19 -31.9(5)
C1 Ta1 N2 C19 -87.2(4)
C2 Ta1 N2 C19 -81.3(4)
C5 Ta1 N2 C19 -58.8(4)
Cl1 Ta1 N2 C19 116.5(4)
C4 Ta1 N2 C19 -29.6(4)
Cl2 Ta1 N2 C19 51.7(4)
C12 Ta1 N2 C19 144.8(5)
C11 Ta1 N2 C19 165.7(4)
N2 Ta1 C1 C5 57.7(2)
N1 Ta1 C1 C5 138.6(2)
C3 Ta1 C1 C5 -78.0(2)
C2 Ta1 C1 C5 -115.1(3)
Cl1 Ta1 C1 C5 -140.19(18)
C4 Ta1 C1 C5 -37.03(19)
Cl2 Ta1 C1 C5 -36.4(3)
C12 Ta1 C1 C5 88.2(2)
C11 Ta1 C1 C5 122.2(2)
N2 Ta1 C1 C2 172.8(2)
N1 Ta1 C1 C2 -106.4(2)
C3 Ta1 C1 C2 37.06(19)
C5 Ta1 C1 C2 115.1(3)
Cl1 Ta1 C1 C2 -25.1(2)
C4 Ta1 C1 C2 78.0(2)
Cl2 Ta1 C1 C2 78.7(2)
C12 Ta1 C1 C2 -156.73(19)
C11 Ta1 C1 C2 -122.7(2)
N2 Ta1 C1 C6 -62.5(3)
N1 Ta1 C1 C6 18.4(3)
C3 Ta1 C1 C6 161.8(3)
C2 Ta1 C1 C6 124.8(4)
C5 Ta1 C1 C6 -120.1(4)
Cl1 Ta1 C1 C6 99.7(3)
C4 Ta1 C1 C6 -157.2(3)
Cl2 Ta1 C1 C6 -156.5(2)
C12 Ta1 C1 C6 -31.9(3)
C11 Ta1 C1 C6 2.1(3)
C5 C1 C2 C3 2.2(4)
C6 C1 C2 C3 174.7(3)
Ta1 C1 C2 C3 -64.0(2)
C5 C1 C2 C7 -172.5(3)
C6 C1 C2 C7 -0.1(6)
Ta1 C1 C2 C7 121.3(4)
C5 C1 C2 Ta1 66.2(2)
C6 C1 C2 Ta1 -121.4(3)
N2 Ta1 C2 C3 105.6(2)
N1 Ta1 C2 C3 -172.4(2)
C1 Ta1 C2 C3 115.8(3)
C5 Ta1 C2 C3 78.4(2)
Cl1 Ta1 C2 C3 -86.5(2)
C4 Ta1 C2 C3 37.5(2)
Cl2 Ta1 C2 C3 -13.8(2)
C12 Ta1 C2 C3 158.9(2)
C11 Ta1 C2 C3 -169.67(19)
N2 Ta1 C2 C1 -10.3(3)
N1 Ta1 C2 C1 71.8(2)
C3 Ta1 C2 C1 -115.8(3)
C5 Ta1 C2 C1 -37.43(19)
Cl1 Ta1 C2 C1 157.64(19)
C4 Ta1 C2 C1 -78.3(2)
Cl2 Ta1 C2 C1 -129.68(17)
C12 Ta1 C2 C1 43.0(3)
C11 Ta1 C2 C1 74.5(2)
N2 Ta1 C2 C7 -133.9(3)
N1 Ta1 C2 C7 -51.9(3)
C3 Ta1 C2 C7 120.5(4)
C1 Ta1 C2 C7 -123.6(4)
C5 Ta1 C2 C7 -161.1(4)
Cl1 Ta1 C2 C7 34.0(3)
C4 Ta1 C2 C7 158.1(4)
Cl2 Ta1 C2 C7 106.7(3)
C12 Ta1 C2 C7 -80.6(4)
C11 Ta1 C2 C7 -49.1(3)
C1 C2 C3 C4 -3.4(4)
C7 C2 C3 C4 171.6(3)
Ta1 C2 C3 C4 -67.6(2)
C1 C2 C3 C8 -174.8(3)
C7 C2 C3 C8 0.2(6)
Ta1 C2 C3 C8 121.0(4)
C1 C2 C3 Ta1 64.2(2)
C7 C2 C3 Ta1 -120.9(3)
N2 Ta1 C3 C2 -110.9(2)
N1 Ta1 C3 C2 9.4(3)
C1 Ta1 C3 C2 -37.2(2)
C5 Ta1 C3 C2 -78.2(2)
Cl1 Ta1 C3 C2 90.2(2)
C4 Ta1 C3 C2 -114.9(3)
Cl2 Ta1 C3 C2 168.5(2)
C12 Ta1 C3 C2 -119.8(5)
C11 Ta1 C3 C2 23.2(4)
N2 Ta1 C3 C4 4.1(3)
N1 Ta1 C3 C4 124.3(2)
C1 Ta1 C3 C4 77.7(2)
C2 Ta1 C3 C4 114.9(3)
C5 Ta1 C3 C4 36.72(19)
Cl1 Ta1 C3 C4 -154.9(2)
Cl2 Ta1 C3 C4 -76.55(19)
C12 Ta1 C3 C4 -4.9(7)
C11 Ta1 C3 C4 138.1(3)
N2 Ta1 C3 C8 125.6(3)
N1 Ta1 C3 C8 -114.2(3)
C1 Ta1 C3 C8 -160.8(3)
C2 Ta1 C3 C8 -123.6(4)
C5 Ta1 C3 C8 158.2(3)
Cl1 Ta1 C3 C8 -33.4(3)
C4 Ta1 C3 C8 121.5(4)
Cl2 Ta1 C3 C8 44.9(3)
C12 Ta1 C3 C8 116.6(6)
C11 Ta1 C3 C8 -100.4(4)
C2 C3 C4 C5 3.2(4)
C8 C3 C4 C5 174.8(3)
Ta1 C3 C4 C5 -63.6(2)
C2 C3 C4 C9 -169.2(3)
C8 C3 C4 C9 2.4(5)
Ta1 C3 C4 C9 124.0(3)
C2 C3 C4 Ta1 66.8(2)
C8 C3 C4 Ta1 -121.6(3)
N2 Ta1 C4 C3 -177.0(2)
N1 Ta1 C4 C3 -85.6(2)
C1 Ta1 C4 C3 -79.0(2)
C2 Ta1 C4 C3 -37.6(2)
C5 Ta1 C4 C3 -116.3(3)
Cl1 Ta1 C4 C3 27.7(2)
Cl2 Ta1 C4 C3 101.4(2)
C12 Ta1 C4 C3 178.60(19)
C11 Ta1 C4 C3 -139.5(3)
N2 Ta1 C4 C5 -60.8(2)
N1 Ta1 C4 C5 30.7(3)
C3 Ta1 C4 C5 116.3(3)
C1 Ta1 C4 C5 37.25(19)
C2 Ta1 C4 C5 78.7(2)
Cl1 Ta1 C4 C5 144.01(17)
Cl2 Ta1 C4 C5 -142.32(19)
C12 Ta1 C4 C5 -65.1(2)
C11 Ta1 C4 C5 -23.2(4)
N2 Ta1 C4 C9 64.8(3)
N1 Ta1 C4 C9 156.3(3)
C3 Ta1 C4 C9 -118.1(4)
C1 Ta1 C4 C9 162.8(4)
C2 Ta1 C4 C9 -155.8(4)
C5 Ta1 C4 C9 125.6(4)
Cl1 Ta1 C4 C9 -90.4(3)
Cl2 Ta1 C4 C9 -16.8(3)
C12 Ta1 C4 C9 60.5(4)
C11 Ta1 C4 C9 102.4(4)
C2 C1 C5 C4 -0.3(4)
C6 C1 C5 C4 -173.1(3)
Ta1 C1 C5 C4 65.6(2)
C2 C1 C5 C10 170.4(3)
C6 C1 C5 C10 -2.4(5)
Ta1 C1 C5 C10 -123.7(3)
C2 C1 C5 Ta1 -65.9(2)
C6 C1 C5 Ta1 121.3(3)
C3 C4 C5 C1 -1.8(4)
C9 C4 C5 C1 170.1(3)
Ta1 C4 C5 C1 -64.5(2)
C3 C4 C5 C10 -172.0(3)
C9 C4 C5 C10 -0.1(6)
Ta1 C4 C5 C10 125.3(4)
C3 C4 C5 Ta1 62.7(2)
C9 C4 C5 Ta1 -125.4(4)
N2 Ta1 C5 C1 -123.9(2)
N1 Ta1 C5 C1 -43.2(2)
C3 Ta1 C5 C1 78.8(2)
C2 Ta1 C5 C1 37.66(19)
Cl1 Ta1 C5 C1 61.0(2)
C4 Ta1 C5 C1 115.7(3)
Cl2 Ta1 C5 C1 155.73(17)
C12 Ta1 C5 C1 -109.8(2)
C11 Ta1 C5 C1 -74.8(2)
N2 Ta1 C5 C4 120.4(2)
N1 Ta1 C5 C4 -158.94(19)
C3 Ta1 C5 C4 -36.91(19)
C1 Ta1 C5 C4 -115.7(3)
C2 Ta1 C5 C4 -78.0(2)
Cl1 Ta1 C5 C4 -54.7(2)
Cl2 Ta1 C5 C4 40.0(2)
C12 Ta1 C5 C4 134.45(19)
C11 Ta1 C5 C4 169.46(19)
N2 Ta1 C5 C10 -4.6(3)
N1 Ta1 C5 C10 76.0(3)
C3 Ta1 C5 C10 -162.0(4)
C1 Ta1 C5 C10 119.2(4)
C2 Ta1 C5 C10 156.9(4)
Cl1 Ta1 C5 C10 -179.8(2)
C4 Ta1 C5 C10 -125.1(4)
Cl2 Ta1 C5 C10 -85.0(3)
C12 Ta1 C5 C10 9.4(3)
C11 Ta1 C5 C10 44.4(3)
C13 N1 C11 C12 -163.6(3)
Ta1 N1 C11 C12 37.6(3)
C13 N1 C11 Ta1 158.8(3)
N2 Ta1 C11 N1 124.0(2)
C3 Ta1 C11 N1 -20.7(4)
C1 Ta1 C11 N1 30.5(2)
C2 Ta1 C11 N1 -5.0(3)
C5 Ta1 C11 N1 65.7(2)
Cl1 Ta1 C11 N1 -87.12(19)
C4 Ta1 C11 N1 81.2(4)
Cl2 Ta1 C11 N1 -164.04(18)
C12 Ta1 C11 N1 145.8(3)
N2 Ta1 C11 C12 -21.8(2)
N1 Ta1 C11 C12 -145.8(3)
C3 Ta1 C11 C12 -166.5(3)
C1 Ta1 C11 C12 -115.4(2)
C2 Ta1 C11 C12 -150.8(2)
C5 Ta1 C11 C12 -80.1(2)
Cl1 Ta1 C11 C12 127.1(2)
C4 Ta1 C11 C12 -64.6(4)
Cl2 Ta1 C11 C12 50.1(2)
C19 N2 C12 C11 160.9(3)
Ta1 N2 C12 C11 -41.0(3)
C19 N2 C12 Ta1 -158.2(3)
N1 C11 C12 N2 2.5(5)
Ta1 C11 C12 N2 33.8(3)
N1 C11 C12 Ta1 -31.2(3)
N1 Ta1 C12 N2 -123.1(2)
C3 Ta1 C12 N2 11.6(7)
C1 Ta1 C12 N2 -63.7(2)
C2 Ta1 C12 N2 -90.3(3)
C5 Ta1 C12 N2 -25.9(2)
Cl1 Ta1 C12 N2 160.35(18)
C4 Ta1 C12 N2 7.8(3)
Cl2 Ta1 C12 N2 83.7(2)
C11 Ta1 C12 N2 -143.6(3)
N2 Ta1 C12 C11 143.6(3)
N1 Ta1 C12 C11 20.4(2)
C3 Ta1 C12 C11 155.1(5)
C1 Ta1 C12 C11 79.9(2)
C2 Ta1 C12 C11 53.3(3)
C5 Ta1 C12 C11 117.7(2)
Cl1 Ta1 C12 C11 -56.1(2)
C4 Ta1 C12 C11 151.3(2)
Cl2 Ta1 C12 C11 -132.8(2)
C11 N1 C13 C18 -105.5(4)
Ta1 N1 C13 C18 36.5(6)
C11 N1 C13 C14 72.0(4)
Ta1 N1 C13 C14 -146.0(3)
C18 C13 C14 C15 -2.2(5)
N1 C13 C14 C15 -179.7(3)
C13 C14 C15 C16 -0.4(5)
C14 C15 C16 F1 -176.7(3)
C14 C15 C16 C17 2.4(6)
F1 C16 C17 C18 177.5(3)
C15 C16 C17 C18 -1.7(6)
C16 C17 C18 C13 -1.1(6)
C14 C13 C18 C17 3.0(6)
N1 C13 C18 C17 -179.6(3)
C12 N2 C19 C24 137.7(3)
Ta1 N2 C19 C24 -2.1(6)
C12 N2 C19 C20 -41.6(4)
Ta1 N2 C19 C20 178.5(3)
C24 C19 C20 C21 0.7(5)
N2 C19 C20 C21 -179.9(3)
C19 C20 C21 C22 0.8(5)
C20 C21 C22 F2 179.4(3)
C20 C21 C22 C23 -1.5(5)
F2 C22 C23 C24 179.7(3)
C21 C22 C23 C24 0.6(6)
C20 C19 C24 C23 -1.6(5)
N2 C19 C24 C23 179.0(3)
C22 C23 C24 C19 1.0(5)
N4 Ta2 N3 C35 -47.6(2)
C27 Ta2 N3 C35 171.11(19)
C25 Ta2 N3 C35 -153.1(2)
C29 Ta2 N3 C35 -129.3(2)
C26 Ta2 N3 C35 174.8(2)
Cl3 Ta2 N3 C35 90.0(2)
C28 Ta2 N3 C35 -145.1(2)
Cl4 Ta2 N3 C35 22.9(3)
C36 Ta2 N3 C35 -19.7(2)
N4 Ta2 N3 C37 164.7(4)
C27 Ta2 N3 C37 23.4(4)
C25 Ta2 N3 C37 59.2(4)
C29 Ta2 N3 C37 83.0(4)
C26 Ta2 N3 C37 27.0(4)
Cl3 Ta2 N3 C37 -57.7(4)
C28 Ta2 N3 C37 67.1(4)
Cl4 Ta2 N3 C37 -124.8(4)
C36 Ta2 N3 C37 -167.4(4)
C35 Ta2 N3 C37 -147.8(5)
N3 Ta2 N4 C36 48.2(2)
C27 Ta2 N4 C36 -176.2(2)
C25 Ta2 N4 C36 127.0(2)
C29 Ta2 N4 C36 154.8(2)
C26 Ta2 N4 C36 134.5(2)
Cl3 Ta2 N4 C36 -28.6(3)
C28 Ta2 N4 C36 -175.3(2)
Cl4 Ta2 N4 C36 -93.9(2)
C35 Ta2 N4 C36 20.9(2)
N3 Ta2 N4 C43 -166.1(4)
C27 Ta2 N4 C43 -30.4(5)
C25 Ta2 N4 C43 -87.3(4)
C29 Ta2 N4 C43 -59.4(4)
C26 Ta2 N4 C43 -79.7(4)
Cl3 Ta2 N4 C43 117.2(4)
C28 Ta2 N4 C43 -29.5(4)
Cl4 Ta2 N4 C43 51.9(4)
C36 Ta2 N4 C43 145.8(5)
C35 Ta2 N4 C43 166.7(4)
N4 Ta2 C25 C29 55.9(2)
N3 Ta2 C25 C29 136.2(2)
C27 Ta2 C25 C29 -78.0(2)
C26 Ta2 C25 C29 -115.0(3)
Cl3 Ta2 C25 C29 -142.62(18)
C28 Ta2 C25 C29 -37.30(19)
Cl4 Ta2 C25 C29 -39.8(3)
C36 Ta2 C25 C29 87.3(2)
C35 Ta2 C25 C29 120.9(2)
N4 Ta2 C25 C26 170.9(2)
N3 Ta2 C25 C26 -108.7(2)
C27 Ta2 C25 C26 37.0(2)
C29 Ta2 C25 C26 115.0(3)
Cl3 Ta2 C25 C26 -27.6(2)
C28 Ta2 C25 C26 77.7(2)
Cl4 Ta2 C25 C26 75.2(2)
C36 Ta2 C25 C26 -157.7(2)
C35 Ta2 C25 C26 -124.1(2)
N4 Ta2 C25 C30 -64.2(3)
N3 Ta2 C25 C30 16.2(3)
C27 Ta2 C25 C30 161.9(4)
C29 Ta2 C25 C30 -120.0(4)
C26 Ta2 C25 C30 124.9(4)
Cl3 Ta2 C25 C30 97.3(3)
C28 Ta2 C25 C30 -157.3(4)
Cl4 Ta2 C25 C30 -159.9(2)
C36 Ta2 C25 C30 -32.8(4)
C35 Ta2 C25 C30 0.8(3)
C29 C25 C26 C27 1.7(4)
C30 C25 C26 C27 173.2(3)
Ta2 C25 C26 C27 -63.6(2)
C29 C25 C26 C31 -171.4(3)
C30 C25 C26 C31 0.0(6)
Ta2 C25 C26 C31 123.2(4)
C29 C25 C26 Ta2 65.3(2)
C30 C25 C26 Ta2 -123.2(4)
N4 Ta2 C26 C27 102.8(2)
N3 Ta2 C26 C27 -174.7(2)
C25 Ta2 C26 C27 115.9(3)
C29 Ta2 C26 C27 78.3(2)
Cl3 Ta2 C26 C27 -88.9(2)
C28 Ta2 C26 C27 37.2(2)
Cl4 Ta2 C26 C27 -15.9(3)
C36 Ta2 C26 C27 158.0(2)
C35 Ta2 C26 C27 -171.2(2)
N4 Ta2 C26 C25 -13.1(3)
N3 Ta2 C26 C25 69.4(2)
C27 Ta2 C26 C25 -115.9(3)
C29 Ta2 C26 C25 -37.6(2)
Cl3 Ta2 C26 C25 155.2(2)
C28 Ta2 C26 C25 -78.7(2)
Cl4 Ta2 C26 C25 -131.74(18)
C36 Ta2 C26 C25 42.2(3)
C35 Ta2 C26 C25 73.0(2)
N4 Ta2 C26 C31 -136.6(3)
N3 Ta2 C26 C31 -54.0(3)
C27 Ta2 C26 C31 120.6(4)
C25 Ta2 C26 C31 -123.5(4)
C29 Ta2 C26 C31 -161.1(4)
Cl3 Ta2 C26 C31 31.8(3)
C28 Ta2 C26 C31 157.9(4)
Cl4 Ta2 C26 C31 104.8(3)
C36 Ta2 C26 C31 -81.3(4)
C35 Ta2 C26 C31 -50.5(4)
C25 C26 C27 C28 -3.7(4)
C31 C26 C27 C28 169.6(3)
Ta2 C26 C27 C28 -67.9(3)
C25 C26 C27 C32 -175.9(3)
C31 C26 C27 C32 -2.6(6)
Ta2 C26 C27 C32 119.9(4)
C25 C26 C27 Ta2 64.3(2)
C31 C26 C27 Ta2 -122.4(4)
N4 Ta2 C27 C26 -113.7(2)
N3 Ta2 C27 C26 6.6(3)
C25 Ta2 C27 C26 -37.2(2)
C29 Ta2 C27 C26 -78.4(2)
Cl3 Ta2 C27 C26 88.1(2)
C28 Ta2 C27 C26 -115.3(3)
Cl4 Ta2 C27 C26 166.6(2)
C36 Ta2 C27 C26 -123.5(5)
C35 Ta2 C27 C26 20.2(5)
N4 Ta2 C27 C28 1.6(3)
N3 Ta2 C27 C28 121.9(2)
C25 Ta2 C27 C28 78.2(2)
C29 Ta2 C27 C28 37.0(2)
C26 Ta2 C27 C28 115.3(3)
Cl3 Ta2 C27 C28 -156.6(2)
Cl4 Ta2 C27 C28 -78.0(2)
C36 Ta2 C27 C28 -8.2(7)
C35 Ta2 C27 C28 135.5(3)
N4 Ta2 C27 C32 123.4(3)
N3 Ta2 C27 C32 -116.3(3)
C25 Ta2 C27 C32 -160.1(4)
C29 Ta2 C27 C32 158.7(4)
C26 Ta2 C27 C32 -122.9(4)
Cl3 Ta2 C27 C32 -34.8(3)
C28 Ta2 C27 C32 121.7(4)
Cl4 Ta2 C27 C32 43.7(3)
C36 Ta2 C27 C32 113.6(5)
C35 Ta2 C27 C32 -102.7(4)
C26 C27 C28 C29 4.1(4)
C32 C27 C28 C29 176.5(3)
Ta2 C27 C28 C29 -63.1(2)
C26 C27 C28 C33 -169.1(3)
C32 C27 C28 C33 3.3(6)
Ta2 C27 C28 C33 123.7(3)
C26 C27 C28 Ta2 67.3(3)
C32 C27 C28 Ta2 -120.4(4)
N4 Ta2 C28 C27 -178.8(2)
N3 Ta2 C28 C27 -88.1(3)
C25 Ta2 C28 C27 -78.7(2)
C29 Ta2 C28 C27 -116.2(3)
C26 Ta2 C28 C27 -37.4(2)
Cl3 Ta2 C28 C27 26.2(2)
Cl4 Ta2 C28 C27 99.6(2)
C36 Ta2 C28 C27 177.6(2)
C35 Ta2 C28 C27 -140.3(3)
N4 Ta2 C28 C29 -62.6(2)
N3 Ta2 C28 C29 28.1(3)
C27 Ta2 C28 C29 116.2(3)
C25 Ta2 C28 C29 37.51(19)
C26 Ta2 C28 C29 78.8(2)
Cl3 Ta2 C28 C29 142.40(17)
Cl4 Ta2 C28 C29 -144.1(2)
C36 Ta2 C28 C29 -66.2(3)
C35 Ta2 C28 C29 -24.1(4)
N4 Ta2 C28 C33 62.6(3)
N3 Ta2 C28 C33 153.3(3)
C27 Ta2 C28 C33 -118.6(4)
C25 Ta2 C28 C33 162.7(4)
C29 Ta2 C28 C33 125.2(4)
C26 Ta2 C28 C33 -156.0(4)
Cl3 Ta2 C28 C33 -92.4(3)
Cl4 Ta2 C28 C33 -18.9(3)
C36 Ta2 C28 C33 59.0(4)
C35 Ta2 C28 C33 101.1(4)
C26 C25 C29 C28 0.8(4)
C30 C25 C29 C28 -171.0(3)
Ta2 C25 C29 C28 66.3(2)
C26 C25 C29 C34 171.7(3)
C30 C25 C29 C34 -0.1(5)
Ta2 C25 C29 C34 -122.8(3)
C26 C25 C29 Ta2 -65.5(2)
C30 C25 C29 Ta2 122.6(3)
C27 C28 C29 C25 -3.0(4)
C33 C28 C29 C25 169.8(3)
Ta2 C28 C29 C25 -65.5(2)
C27 C28 C29 C34 -173.5(3)
C33 C28 C29 C34 -0.7(6)
Ta2 C28 C29 C34 124.1(4)
C27 C28 C29 Ta2 62.5(2)
C33 C28 C29 Ta2 -124.7(4)
N4 Ta2 C29 C25 -126.1(2)
N3 Ta2 C29 C25 -45.2(2)
C27 Ta2 C29 C25 78.6(2)
C26 Ta2 C29 C25 37.6(2)
Cl3 Ta2 C29 C25 57.5(2)
C28 Ta2 C29 C25 115.3(3)
Cl4 Ta2 C29 C25 153.56(18)
C36 Ta2 C29 C25 -111.1(2)
C35 Ta2 C29 C25 -76.0(2)
N4 Ta2 C29 C28 118.6(2)
N3 Ta2 C29 C28 -160.5(2)
C27 Ta2 C29 C28 -36.7(2)
C25 Ta2 C29 C28 -115.3(3)
C26 Ta2 C29 C28 -77.7(2)
Cl3 Ta2 C29 C28 -57.8(2)
Cl4 Ta2 C29 C28 38.3(2)
C36 Ta2 C29 C28 133.6(2)
C35 Ta2 C29 C28 168.75(19)
N4 Ta2 C29 C34 -6.6(3)
N3 Ta2 C29 C34 74.3(3)
C27 Ta2 C29 C34 -161.9(4)
C25 Ta2 C29 C34 119.5(4)
C26 Ta2 C29 C34 157.1(4)
Cl3 Ta2 C29 C34 177.0(2)
C28 Ta2 C29 C34 -125.2(4)
Cl4 Ta2 C29 C34 -86.9(3)
C36 Ta2 C29 C34 8.4(3)
C35 Ta2 C29 C34 43.6(4)
C37 N3 C35 C36 -163.7(3)
Ta2 N3 C35 C36 37.2(3)
C37 N3 C35 Ta2 159.1(3)
N4 Ta2 C35 N3 123.9(2)
C27 Ta2 C35 N3 -20.1(4)
C25 Ta2 C35 N3 28.5(2)
C29 Ta2 C35 N3 64.1(2)
C26 Ta2 C35 N3 -6.4(3)
Cl3 Ta2 C35 N3 -87.8(2)
C28 Ta2 C35 N3 80.1(4)
Cl4 Ta2 C35 N3 -164.60(18)
C36 Ta2 C35 N3 145.9(3)
N4 Ta2 C35 C36 -22.0(2)
N3 Ta2 C35 C36 -145.9(3)
C27 Ta2 C35 C36 -166.0(3)
C25 Ta2 C35 C36 -117.4(2)
C29 Ta2 C35 C36 -81.8(2)
C26 Ta2 C35 C36 -152.3(2)
Cl3 Ta2 C35 C36 126.3(2)
C28 Ta2 C35 C36 -65.8(4)
Cl4 Ta2 C35 C36 49.5(2)
N3 C35 C36 N4 3.1(5)
Ta2 C35 C36 N4 33.8(3)
N3 C35 C36 Ta2 -30.7(3)
C43 N4 C36 C35 159.8(3)
Ta2 N4 C36 C35 -41.2(3)
C43 N4 C36 Ta2 -159.0(3)
N4 Ta2 C36 C35 143.5(3)
N3 Ta2 C36 C35 20.3(2)
C27 Ta2 C36 C35 156.2(5)
C25 Ta2 C36 C35 77.8(2)
C29 Ta2 C36 C35 115.8(2)
C26 Ta2 C36 C35 51.6(3)
Cl3 Ta2 C36 C35 -56.6(2)
C28 Ta2 C36 C35 149.9(2)
Cl4 Ta2 C36 C35 -133.6(2)
N3 Ta2 C36 N4 -123.1(2)
C27 Ta2 C36 N4 12.8(7)
C25 Ta2 C36 N4 -65.6(2)
C29 Ta2 C36 N4 -27.7(2)
C26 Ta2 C36 N4 -91.9(3)
Cl3 Ta2 C36 N4 159.95(18)
C28 Ta2 C36 N4 6.5(3)
Cl4 Ta2 C36 N4 82.9(2)
C35 Ta2 C36 N4 -143.5(3)
C35 N3 C37 C42 -107.0(4)
Ta2 N3 C37 C42 36.2(6)
C35 N3 C37 C38 71.3(4)
Ta2 N3 C37 C38 -145.6(3)
C42 C37 C38 C39 -2.7(6)
N3 C37 C38 C39 179.0(3)
C37 C38 C39 C40 0.5(6)
C38 C39 C40 F3 -177.9(3)
C38 C39 C40 C41 2.1(6)
F3 C40 C41 C42 177.6(3)
C39 C40 C41 C42 -2.3(6)
C38 C37 C42 C41 2.5(6)
N3 C37 C42 C41 -179.3(3)
C40 C41 C42 C37 0.0(6)
C36 N4 C43 C48 138.6(3)
Ta2 N4 C43 C48 -2.5(6)
C36 N4 C43 C44 -40.6(5)
Ta2 N4 C43 C44 178.3(3)
C48 C43 C44 C45 1.9(5)
N4 C43 C44 C45 -178.9(3)
C43 C44 C45 C46 0.3(5)
C44 C45 C46 F4 178.7(3)
C44 C45 C46 C47 -1.7(5)
F4 C46 C47 C48 -179.6(3)
C45 C46 C47 C48 0.8(6)
C46 C47 C48 C43 1.5(6)
C44 C43 C48 C47 -2.8(5)
N4 C43 C48 C47 178.0(3)
